data_1523603
loop_
_publ_author_name
'Ferro, R.'

_publ_section_title
;
 Ricerche sulle leghe dei metalli nobili con gli elementi piu
 electropositivi. IV. Le fasi gamma dei sistemi Mg-Rh e Mg-Pd
;
_journal_name_full
;
Atti della Accademia Nazionale dei Lincei, Classe di Scienze Fisiche, 
Matematiche e Naturali, Rendiconti, Serie 8 (1, 1946-)
;
_journal_page_first 70
_journal_page_last 73
_journal_volume 29
_journal_year 1960
_chemical_formula_sum 'Mg5 Rh2'
_space_group_IT_number 194
_symmetry_space_group_name_Hall '-P 6c 2c'
_symmetry_space_group_name_H-M 'P 63/m m c'
_cell_angle_alpha 90
_cell_angle_beta 90
_cell_angle_gamma 120
_cell_formula_units_Z 4
_cell_length_a 8.536
_cell_length_b 8.536
_cell_length_c 8.025
_cell_volume 506.389
_citation_journal_id_ASTM AANL8V
_cod_data_source_file Ferro_AANL8V_1960_1078.cif
_cod_data_source_block Mg5Rh2
_cod_original_cell_volume 506.3893
_cod_database_code 1523603

loop_
_symmetry_equiv_pos_as_xyz
x,y,z
x-y,x,z+1/2
-y,x-y,z
-x,-y,z+1/2
-x+y,-x,z
y,-x+y,z+1/2
-y,-x,-z+1/2
x-y,-y,-z
x,x-y,-z+1/2
y,x,-z
-x+y,y,-z+1/2
-x,-x+y,-z
-x,-y,-z
-x+y,-x,-z-1/2
y,-x+y,-z
x,y,-z-1/2
x-y,x,-z
-y,x-y,-z-1/2
y,x,z-1/2
-x+y,y,z
-x,-x+y,z-1/2
-y,-x,z
x-y,-y,z-1/2
x,x-y,z

loop_
_atom_site_label
_atom_site_type_symbol
_atom_site_fract_x
_atom_site_fract_y
_atom_site_fract_z
_atom_site_occupancy
_atom_site_U_iso_or_equiv
Mg1 Mg 0 0 0 1 0.0
Rh1 Rh 0.3333 0.6667 0.75 1 0.0
Mg2 Mg 0.467 0.934 0.25 1 0.0
Rh2 Rh 0.12 0.24 0.25 1 0.0
Mg3 Mg 0.196 0.392 0.939 1 0.0
